data_2215113
loop_
_publ_author_name
'Ramasamy Ramasubramanian'
'Murugan Indrani'
'Sudalaiandi Kumaresan'
'Frank R. Fronczek'
'Bahlul Z. Awen'

_publ_section_title
;
 <i>meso</i>-1,2-Diphenylethylenediammonium adipate
;
_journal_coeditor_code HB2481
_journal_issue 9
_journal_name_full 'Acta Crystallographica Section E'
_journal_page_first o3800
_journal_page_last o3800
_journal_paper_doi 10.1107/S1600536807038937
_journal_volume 63
_journal_year 2007
_chemical_formula_iupac 'C14 H18 N2 2+, C6 H8 O4 2-'
_chemical_formula_moiety 'C14 H18 N2 2+, C6 H8 O4 2-'
_chemical_formula_sum 'C20 H26 N2 O4'
_chemical_formula_weight 358.43
_chemical_name_systematic
;
meso-1,2-Diphenylethylenediammonium adipate
;
_space_group_IT_number 2
_symmetry_cell_setting triclinic
_symmetry_space_group_name_Hall '-P 1'
_symmetry_space_group_name_H-M 'P -1'
_atom_sites_solution_hydrogens geom
_atom_sites_solution_primary direct
_atom_sites_solution_secondary difmap
_audit_creation_method SHELXL-97
_cell_angle_alpha 105.35(2)
_cell_angle_beta 92.05(2)
_cell_angle_gamma 113.64(2)
_cell_formula_units_Z 1
_cell_length_a 6.361(3)
_cell_length_b 6.931(3)
_cell_length_c 11.820(5)
_cell_measurement_reflns_used 2369
_cell_measurement_temperature 100
_cell_measurement_theta_max 30.0
_cell_measurement_theta_min 2.5
_cell_volume 454.4(4)
_computing_cell_refinement 'DENZO and SCALEPACK'
_computing_data_collection 'COLLECT (Nonius, 2000)'
_computing_data_reduction 'DENZO and SCALEPACK (Otwinowski & Minor, 1997)'
_computing_molecular_graphics 'ORTEP-3 for Windows (Farrugia, 1997)'
_computing_publication_material 'WinGX (Farrugia, 1999)'
_computing_structure_refinement 'SHELXL97 (Sheldrick, 1997)'
_computing_structure_solution 'SIR97 (Altomare <i>et al.</i>,  1999)'
_diffrn_ambient_temperature 100
_diffrn_measured_fraction_theta_full 0.999
_diffrn_measured_fraction_theta_max 0.987
_diffrn_measurement_device 'Nonius KappaCCD'
_diffrn_measurement_method '\w scans with \k offsets'
_diffrn_radiation_monochromator graphite
_diffrn_radiation_source 'fine-focus sealed tube'
_diffrn_radiation_type MoK\a
_diffrn_radiation_wavelength 0.71073
_diffrn_reflns_av_R_equivalents 0.040
_diffrn_reflns_av_sigmaI/netI 0.0667
_diffrn_reflns_limit_h_max 8
_diffrn_reflns_limit_h_min -8
_diffrn_reflns_limit_k_max 9
_diffrn_reflns_limit_k_min -9
_diffrn_reflns_limit_l_max 16
_diffrn_reflns_limit_l_min -16
_diffrn_reflns_number 8038
_diffrn_reflns_theta_full 25.0
_diffrn_reflns_theta_max 30.1
_diffrn_reflns_theta_min 3.3
_diffrn_standards_decay_% <2
_diffrn_standards_number 0
_exptl_absorpt_coefficient_mu 0.091
_exptl_absorpt_correction_type none
_exptl_crystal_colour colourless
_exptl_crystal_density_diffrn 1.310
_exptl_crystal_density_method 'not measured'
_exptl_crystal_description shard
_exptl_crystal_F_000 192
_exptl_crystal_size_max 0.18
_exptl_crystal_size_mid 0.17
_exptl_crystal_size_min 0.15
_refine_diff_density_max 0.32
_refine_diff_density_min -0.35
_refine_ls_extinction_coef 0.029(9)
_refine_ls_extinction_expression Fc^*^=kFc[1+0.001xFc^2^\l^3^/sin(2\q)]^-1/4^
_refine_ls_extinction_method SHELXL97
_refine_ls_goodness_of_fit_ref 1.031
_refine_ls_hydrogen_treatment constr
_refine_ls_matrix_type full
_refine_ls_number_parameters 138
_refine_ls_number_reflns 2643
_refine_ls_number_restraints 0
_refine_ls_restrained_S_all 1.031
_refine_ls_R_factor_all 0.107
_refine_ls_R_factor_gt 0.061
_refine_ls_shift/su_max 0.000
_refine_ls_shift/su_mean 0.000
_refine_ls_structure_factor_coef Fsqd
_refine_ls_weighting_details 'calc w=1/[\s^2^(Fo^2^)+(0.0671P)^2^+0.226P] where P=(Fo^2^+2Fc^2^)/3'
_refine_ls_weighting_scheme calc
_refine_ls_wR_factor_gt 0.142
_refine_ls_wR_factor_ref 0.165
_reflns_number_gt 1727
_reflns_number_total 2643
_reflns_threshold_expression I>2\s(I)
_cod_data_source_file hb2481.cif
_cod_data_source_block I
_cod_depositor_comments
;
The following automatic conversions were performed:
'_symmetry_cell_setting' value 'Triclinic' changed to 'triclinic'
according to '/home/saulius/struct/CIF-dictionaries/cif_core.dic'
dictionary named 'cif_core.dic' version 2.4.1 from 2010-06-29.

Automatic conversion script
Id: cif_fix_enum 1527 2010-12-29 10:47:43Z saulius 

The following automatic conversions were performed:

'_symmetry_cell_setting' value 'Triclinic' changed to 'triclinic'
according to /home/saulius/struct/CIF-dictionaries/cif_core.dic
dictionary named 'cif_core.dic' version 2.4.1 from 2010-06-29.

Automatic conversion script
Id: cif_fix_values 1715 2011-07-08 13:25:40Z adriana 
;
_cod_database_code 2215113
_cod_database_fobs_code 2215113

loop_
_symmetry_equiv_pos_as_xyz
'x, y, z'
'-x, -y, -z'

loop_
_atom_site_type_symbol
_atom_site_label
_atom_site_fract_x
_atom_site_fract_y
_atom_site_fract_z
_atom_site_U_iso_or_equiv
_atom_site_adp_type
_atom_site_calc_flag
_atom_site_refinement_flags
_atom_site_occupancy
_atom_site_disorder_assembly
_atom_site_disorder_group
O O1 0.2968(2) 0.6691(2) 0.29572(11) 0.0219(3) Uani d . 1 . .
O O2 0.0766(2) 0.8389(2) 0.37116(10) 0.0222(3) Uani d . 1 . .
C C1 0.1389(3) 0.7285(3) 0.28460(15) 0.0172(4) Uani d . 1 . .
C C2 0.0067(3) 0.6698(3) 0.16156(15) 0.0189(4) Uani d . 1 . .
H H2A 0.0321 0.8088 0.1441 0.023 Uiso calc R 1 . .
H H2B -0.1614 0.5914 0.1631 0.023 Uiso calc R 1 . .
C C3 0.0716(3) 0.5271(3) 0.06021(14) 0.0204(4) Uani d . 1 . .
H H3A 0.0472 0.3874 0.0767 0.024 Uiso calc R 1 . .
H H3B 0.2387 0.6055 0.0564 0.024 Uiso calc R 1 . .
N N1 0.3377(3) 0.2390(2) 0.54090(14) 0.0210(4) Uani d . 1 . .
H H1N 0.2729 0.3005 0.5989 0.031 Uiso calc PR 0.613(8) A 1
H H2N 0.4619 0.2284 0.5746 0.031 Uiso calc PR 0.613(8) A 1
H H3N 0.2306 0.1017 0.4977 0.031 Uiso calc PR 0.613(8) A 1
H H4N 0.3499 0.1461 0.4735 0.031 Uiso calc PR 0.387(8) A 2
H H5N 0.1921 0.1784 0.5588 0.031 Uiso calc PR 0.387(8) A 2
H H6N 0.4440 0.2603 0.6019 0.031 Uiso calc PR 0.387(8) A 2
C C4A 0.4175(5) 0.3837(5) 0.4595(3) 0.0162(9) Uani d P 0.613(8) . 1
H H4A 0.2786 0.3923 0.4229 0.019 Uiso calc PR 0.613(8) A 1
C C5A 0.5268(8) 0.2904(7) 0.3605(3) 0.0156(8) Uani d P 0.613(8) A 1
C C4B 0.3833(8) 0.4618(8) 0.5214(5) 0.0158(14) Uani d P 0.387(8) . 2
H H4B 0.2628 0.4322 0.4545 0.019 Uiso calc PR 0.387(8) A 2
C C5B 0.6303(13) 0.3637(10) 0.3729(4) 0.0150(12) Uani d P 0.387(8) . 2
C C6 0.7312(4) 0.2447(3) 0.38574(18) 0.0350(5) Uani d . 1 . .
H H6 0.8136 0.2963 0.4642 0.042 Uiso calc R 1 A 1
C C7 0.7970(3) 0.1269(3) 0.29318(16) 0.0222(4) Uani d . 1 A .
H H7 0.9117 0.0774 0.3076 0.027 Uiso calc R 1 . .
C C8 0.6942(4) 0.0812(4) 0.17879(18) 0.0352(5) Uani d . 1 . .
H H8 0.7372 -0.0020 0.1139 0.042 Uiso calc R 1 A .
C C9 0.5293(4) 0.1554(3) 0.15777(18) 0.0303(5) Uani d . 1 A .
H H9 0.4608 0.1242 0.0785 0.036 Uiso calc R 1 . .
C C10 0.4644(4) 0.2733(4) 0.25008(18) 0.0314(5) Uani d . 1 . .
H H10 0.3718 0.3446 0.2340 0.038 Uiso calc R 1 A 1

loop_
_atom_site_aniso_label
_atom_site_aniso_U_11
_atom_site_aniso_U_22
_atom_site_aniso_U_33
_atom_site_aniso_U_12
_atom_site_aniso_U_13
_atom_site_aniso_U_23
O1 0.0225(7) 0.0251(7) 0.0179(6) 0.0129(6) 0.0003(5) 0.0023(5)
O2 0.0251(7) 0.0265(7) 0.0134(6) 0.0137(6) 0.0021(5) -0.0004(5)
C1 0.0178(8) 0.0164(8) 0.0152(8) 0.0056(7) 0.0028(6) 0.0042(6)
C2 0.0194(9) 0.0215(8) 0.0144(8) 0.0099(7) 0.0013(6) 0.0014(6)
C3 0.0211(9) 0.0246(9) 0.0140(8) 0.0109(8) 0.0014(7) 0.0020(7)
N1 0.0176(7) 0.0203(7) 0.0240(8) 0.0060(6) 0.0016(6) 0.0089(6)
C4A 0.0167(14) 0.0177(14) 0.0126(17) 0.0073(12) 0.0018(11) 0.0022(12)
C5A 0.0159(19) 0.0112(16) 0.0156(15) 0.0046(14) 0.0025(14) -0.0004(12)
C4B 0.018(2) 0.019(2) 0.014(3) 0.0102(19) 0.0033(17) 0.006(2)
C5B 0.019(3) 0.012(3) 0.008(2) 0.004(2) 0.002(2) -0.0007(19)
C6 0.0673(16) 0.0301(10) 0.0156(9) 0.0320(11) -0.0003(9) 0.0026(8)
C7 0.0203(9) 0.0239(9) 0.0235(9) 0.0101(8) 0.0059(7) 0.0074(7)
C8 0.0468(14) 0.0465(13) 0.0190(10) 0.0334(12) 0.0045(9) -0.0013(9)
C9 0.0374(12) 0.0315(11) 0.0199(9) 0.0199(10) -0.0031(8) -0.0029(8)
C10 0.0459(13) 0.0395(11) 0.0295(11) 0.0319(11) 0.0193(9) 0.0196(9)

loop_
_atom_type_symbol
_atom_type_description
_atom_type_scat_dispersion_real
_atom_type_scat_dispersion_imag
_atom_type_scat_source
C C 0.0033 0.0016 'International Tables Vol C Tables 4.2.6.8 and 6.1.1.4'
H H 0.0000 0.0000 'International Tables Vol C Tables 4.2.6.8 and 6.1.1.4'
N N 0.0061 0.0033 'International Tables Vol C Tables 4.2.6.8 and 6.1.1.4'
O O 0.0106 0.0060 'International Tables Vol C Tables 4.2.6.8 and 6.1.1.4'

loop_
_geom_angle_atom_site_label_1
_geom_angle_atom_site_label_2
_geom_angle_atom_site_label_3
_geom_angle_site_symmetry_1
_geom_angle_site_symmetry_3
_geom_angle
_geom_angle_publ_flag
O1 C1 O2 . . 124.40(16) n
O1 C1 C2 . . 119.49(15) n
O2 C1 C2 . . 116.11(15) n
C1 C2 C3 . . 115.80(15) ?
C1 C2 H2A . . 108.3 ?
C3 C2 H2A . . 108.3 ?
C1 C2 H2B . . 108.3 ?
C3 C2 H2B . . 108.3 ?
H2A C2 H2B . . 107.4 ?
C2 C3 C3 . 2_565 112.47(18) ?
C2 C3 H3A . . 109.1 ?
C3 C3 H3A 2_565 . 109.1 ?
C2 C3 H3B . . 109.1 ?
C3 C3 H3B 2_565 . 109.1 ?
H3A C3 H3B . . 107.8 ?
C4A N1 H1N . . 109.5 ?
C4A N1 H2N . . 109.5 ?
H1N N1 H2N . . 109.5 n
C4A N1 H3N . . 109.5 ?
H1N N1 H3N . . 109.5 ?
H2N N1 H3N . . 109.5 ?
C4B N1 H4N . . 109.5 ?
C4B N1 H5N . . 109.5 ?
H4N N1 H5N . . 109.5 ?
C4B N1 H6N . . 109.5 ?
H4N N1 H6N . . 109.5 ?
H5N N1 H6N . . 109.5 ?
C5A C4A N1 . . 112.2(2) ?
C5A C4A C4A . 2_666 113.4(4) ?
N1 C4A C4A . 2_666 106.2(3) ?
C5A C4A H4A . . 108.3 ?
N1 C4A H4A . . 108.3 ?
C4A C4A H4A 2_666 . 108.3 ?
C10 C5A C6 . . 117.1(3) ?
C10 C5A C4A . . 120.7(3) ?
C6 C5A C4A . . 121.6(3) ?
C4B C4B C5B 2_666 2_666 112.9(6) ?
C4B C4B N1 2_666 . 106.0(5) ?
C5B C4B N1 2_666 . 115.8(4) ?
C4B C4B H4B 2_666 . 107.2 ?
C5B C4B H4B 2_666 . 107.2 ?
N1 C4B H4B . . 107.2 ?
C6 C5B C4B . 2_666 121.6(4) ?
C6 C5B C10 . . 114.3(4) ?
C4B C5B C10 2_666 . 122.0(4) ?
C5B C6 C7 . . 123.0(3) ?
C7 C6 C5A . . 118.5(2) ?
C5B C6 H6 . . 110.9 ?
C7 C6 H6 . . 120.8 ?
C5A C6 H6 . . 120.8 ?
C6 C7 C8 . . 119.01(18) ?
C6 C7 H7 . . 120.5 ?
C8 C7 H7 . . 120.5 ?
C7 C8 C9 . . 120.51(18) ?
C7 C8 H8 . . 119.7 ?
C9 C8 H8 . . 119.7 ?
C10 C9 C8 . . 120.41(19) ?
C10 C9 H9 . . 119.8 ?
C8 C9 H9 . . 119.8 ?
C5A C10 C9 . . 121.5(2) ?
C9 C10 C5B . . 114.8(3) ?
C5A C10 H10 . . 119.3 ?
C9 C10 H10 . . 119.3 ?
C5B C10 H10 . . 120.9 ?

loop_
_geom_bond_atom_site_label_1
_geom_bond_atom_site_label_2
_geom_bond_site_symmetry_2
_geom_bond_distance
_geom_bond_publ_flag
O1 C1 . 1.244(2) n
O2 C1 . 1.283(2) n
C1 C2 . 1.521(2) ?
C2 C3 . 1.523(2) ?
C2 H2A . 0.9900 ?
C2 H2B . 0.9900 ?
C3 C3 2_565 1.532(3) ?
C3 H3A . 0.9900 ?
C3 H3B . 0.9900 ?
N1 C4A . 1.525(3) n
N1 C4B . 1.535(5) ?
N1 H1N . 0.9100 n
N1 H2N . 0.9100 ?
N1 H3N . 0.9100 ?
N1 H4N . 0.9100 ?
N1 H5N . 0.9100 ?
N1 H6N . 0.9100 ?
C4A C5A . 1.513(5) n
C4A C4A 2_666 1.540(6) ?
C4A H4A . 1.0000 ?
C5A C10 . 1.311(4) ?
C5A C6 . 1.494(4) ?
C4B C4B 2_666 1.518(9) ?
C4B C5B 2_666 1.524(8) ?
C4B H4B . 1.0000 ?
C5B C6 . 1.264(6) ?
C5B C4B 2_666 1.524(8) ?
C5B C10 . 1.579(6) ?
C6 C7 . 1.368(3) ?
C6 H6 . 0.9500 ?
C7 C8 . 1.378(3) ?
C7 H7 . 0.9500 ?
C8 C9 . 1.382(3) ?
C8 H8 . 0.9500 ?
C9 C10 . 1.364(3) ?
C9 H9 . 0.9500 ?
C10 H10 . 0.9500 ?

loop_
_geom_hbond_atom_site_label_D
_geom_hbond_atom_site_label_H
_geom_hbond_atom_site_label_A
_geom_hbond_site_symmetry_A
_geom_hbond_distance_DH
_geom_hbond_distance_HA
_geom_hbond_distance_DA
_geom_hbond_angle_DHA
_geom_hbond_publ_flag
N1 H5N O2 2_566 0.91 1.90 2.769(2) 159 yes
N1 H6N O1 2_666 0.91 1.82 2.717(2) 167 yes
N1 H3N O2 1_545 0.91 1.88 2.756(2) 161 yes
C6 H6 O2 2_666 0.95 2.56 3.359(3) 142 yes
C7 H7 O2 1_645 0.95 2.53 3.421(3) 157 yes
C10 H10 O1 . 0.95 2.42 3.249(3) 146 yes

loop_
_geom_torsion_atom_site_label_1
_geom_torsion_atom_site_label_2
_geom_torsion_atom_site_label_3
_geom_torsion_atom_site_label_4
_geom_torsion_site_symmetry_1
_geom_torsion_site_symmetry_4
_geom_torsion
O1 C1 C2 C3 . . 3.6(2)
O2 C1 C2 C3 . . -176.46(15)
C1 C2 C3 C3 . 2_565 179.22(19)
C4B N1 C4A C5A . . 168.8(5)
C4B N1 C4A C4A . 2_666 44.4(4)
N1 C4A C5A C10 . . 131.7(3)
C4A C4A C5A C10 2_666 . -108.0(4)
N1 C4A C5A C6 . . -57.1(4)
C4A C4A C5A C6 2_666 . 63.2(5)
C4A N1 C4B C4B . 2_666 -45.1(4)
C4A N1 C4B C5B . 2_666 -171.2(6)
C4B C5B C6 C7 2_666 . -163.5(4)
C10 C5B C6 C7 . . 32.9(7)
C4B C5B C6 C5A 2_666 . 109.4(10)
C10 C5B C6 C5A . . -54.1(6)
C10 C5A C6 C5B . . 88.3(8)
C4A C5A C6 C5B . . -83.2(7)
C10 C5A C6 C7 . . -19.3(5)
C4A C5A C6 C7 . . 169.2(3)
C5B C6 C7 C8 . . -19.5(5)
C5A C6 C7 C8 . . 8.8(4)
C6 C7 C8 C9 . . 0.8(3)
C7 C8 C9 C10 . . -0.6(4)
C6 C5A C10 C9 . . 20.1(5)
C4A C5A C10 C9 . . -168.3(3)
C6 C5A C10 C5B . . -59.2(7)
C4A C5A C10 C5B . . 112.4(8)
C8 C9 C10 C5A . . -10.8(4)
C8 C9 C10 C5B . . 14.2(4)
C6 C5B C10 C5A . . 82.6(8)
C4B C5B C10 C5A 2_666 . -80.8(8)
C6 C5B C10 C9 . . -30.0(6)
C4B C5B C10 C9 2_666 . 166.5(4)
